data_4329937
loop_
_publ_author_name
'Prisca K. Eckert'
'Viktoria H. Gessner'
'Michael Knorr'
'Carsten Strohmann'

_publ_contact_author_address
;Anorganische Chemie
Technische Universit\"at Dortmund
Otto-Hahn-Stra\&se
44227 Dortmund
Germany
;
_publ_contact_author_email carsten.strohmann@tu-dortmund.de
_publ_contact_author_fax '0049 231 755 3807'
_publ_contact_author_name 'Strohmann, Carsten'
_publ_contact_author_phone '0049 231 755 3813'
_publ_section_title
;
 Formation of Specific Configurations at Stereogenic Nitrogen Centers upon
 Their Coordination to Zinc and Mercury
;
_journal_name_full 'Inorganic Chemistry'
_journal_page_first 8516
_journal_page_last 8523
_journal_paper_doi 10.1021/ic301089h
_journal_volume 51
_journal_year 2012
_chemical_absolute_configuration syn
_chemical_formula_moiety 'C12 H26 Cl2 N2 Zn'
_chemical_formula_sum 'C12 H26 Cl2 N2 Zn'
_chemical_formula_weight 334.62
_chemical_name_systematic
; 
 ? 
;
_space_group_IT_number 19
_symmetry_cell_setting orthorhombic
_symmetry_space_group_name_Hall 'P 2ac 2ab'
_symmetry_space_group_name_H-M 'P 21 21 21'
_atom_sites_solution_hydrogens geom
_atom_sites_solution_primary direct
_atom_sites_solution_secondary difmap
_audit_creation_method SHELXL-97
_cell_angle_alpha 90.00
_cell_angle_beta 90.00
_cell_angle_gamma 90.00
_cell_formula_units_Z 8
_cell_length_a 10.2752(11)
_cell_length_b 14.4299(16)
_cell_length_c 21.668(3)
_cell_measurement_temperature 173(2)
_cell_volume 3212.7(7)
_computing_cell_refinement 'SAINT-Plus (Bruker, 1999)'
_computing_data_collection 'SMART (Bruker, 2001)'
_computing_data_reduction 'SAINT-Plus (Bruker, 1999)'
_computing_molecular_graphics 'Ortep-3 (Farrugia, 1997)'
_computing_publication_material 'wingx (Farrugia, 1999)'
_computing_structure_refinement 'SHELXL-97 (Sheldrick, 1997)'
_computing_structure_solution 'SHELXS-97 (Sheldrick, 1990)'
_diffrn_ambient_temperature 173(2)
_diffrn_measured_fraction_theta_full 1.000
_diffrn_measured_fraction_theta_max 1.000
_diffrn_measurement_device_type 'Bruker SMART APEX CCD'
_diffrn_measurement_method \w-scans
_diffrn_radiation_monochromator graphite
_diffrn_radiation_source 'fine-focus sealed tube'
_diffrn_radiation_type MoK\a
_diffrn_radiation_wavelength 0.71073
_diffrn_reflns_av_R_equivalents 0.0524
_diffrn_reflns_av_sigmaI/netI 0.0411
_diffrn_reflns_limit_h_max 12
_diffrn_reflns_limit_h_min -13
_diffrn_reflns_limit_k_max 18
_diffrn_reflns_limit_k_min -18
_diffrn_reflns_limit_l_max 27
_diffrn_reflns_limit_l_min -27
_diffrn_reflns_number 33644
_diffrn_reflns_theta_full 27.00
_diffrn_reflns_theta_max 27.00
_diffrn_reflns_theta_min 1.70
_exptl_absorpt_coefficient_mu 1.845
_exptl_absorpt_correction_T_max 0.6075
_exptl_absorpt_correction_T_min 0.4590
_exptl_absorpt_correction_type multi-scan
_exptl_absorpt_process_details '(SADABS; Bruker, 1999)'
_exptl_crystal_colour colourless
_exptl_crystal_density_diffrn 1.384
_exptl_crystal_description blocks
_exptl_crystal_F_000 1408
_exptl_crystal_size_max 0.50
_exptl_crystal_size_mid 0.50
_exptl_crystal_size_min 0.30
_refine_diff_density_max 0.353
_refine_diff_density_min -0.347
_refine_diff_density_rms 0.062
_refine_ls_abs_structure_details 'Flack H D (1983), Acta Cryst. A39, 876-881'
_refine_ls_abs_structure_Flack 0.005(7)
_refine_ls_extinction_method none
_refine_ls_goodness_of_fit_ref 1.041
_refine_ls_hydrogen_treatment constr
_refine_ls_matrix_type full
_refine_ls_number_parameters 315
_refine_ls_number_reflns 7008
_refine_ls_number_restraints 0
_refine_ls_restrained_S_all 1.041
_refine_ls_R_factor_all 0.0310
_refine_ls_R_factor_gt 0.0272
_refine_ls_shift/su_max 0.002
_refine_ls_shift/su_mean 0.000
_refine_ls_structure_factor_coef Fsqd
_refine_ls_weighting_details 'calc w=1/[\s^2^(Fo^2^)+(0.0154P)^2^+0.0160P] where P=(Fo^2^+2Fc^2^)/3'
_refine_ls_weighting_scheme calc
_refine_ls_wR_factor_gt 0.0504
_refine_ls_wR_factor_ref 0.0513
_reflns_number_gt 6348
_reflns_number_total 7008
_reflns_threshold_expression >2sigma(I)
_cod_data_source_file ic301089h_si_001_5.cif
_cod_data_source_block pr230508
_cod_original_cell_volume 3212.8(6)
_cod_database_code 4329937

loop_
_symmetry_equiv_pos_as_xyz
'x, y, z'
'-x+1/2, -y, z+1/2'
'-x, y+1/2, -z+1/2'
'x+1/2, -y+1/2, -z'

loop_
_atom_site_label
_atom_site_type_symbol
_atom_site_fract_x
_atom_site_fract_y
_atom_site_fract_z
_atom_site_U_iso_or_equiv
_atom_site_adp_type
_atom_site_occupancy
_atom_site_symmetry_multiplicity
_atom_site_calc_flag
_atom_site_refinement_flags
C1 C 0.5462(2) 0.46326(16) 0.90972(12) 0.0357(6) Uani 1 1 d .
H1A H 0.6142 0.4995 0.9303 0.053 Uiso 1 1 calc R
H1B H 0.5029 0.4233 0.9400 0.053 Uiso 1 1 calc R
H1C H 0.4824 0.5053 0.8912 0.053 Uiso 1 1 calc R
C2 C 0.6529(2) 0.46477(16) 0.80869(12) 0.0353(6) Uani 1 1 d .
H2A H 0.5770 0.4951 0.7891 0.042 Uiso 1 1 calc R
H2B H 0.6949 0.4250 0.7772 0.042 Uiso 1 1 calc R
C3 C 0.7488(3) 0.53888(17) 0.82873(14) 0.0502(7) Uani 1 1 d .
H3A H 0.7050 0.5830 0.8561 0.075 Uiso 1 1 calc R
H3B H 0.7817 0.5716 0.7923 0.075 Uiso 1 1 calc R
H3C H 0.8215 0.5099 0.8507 0.075 Uiso 1 1 calc R
C4 C 0.5128(2) 0.33321(16) 0.83561(10) 0.0268(5) Uani 1 1 d .
H4 H 0.5493 0.3102 0.7957 0.032 Uiso 1 1 calc R
C5 C 0.3769(2) 0.37274(17) 0.82206(13) 0.0367(6) Uani 1 1 d .
H5A H 0.3393 0.3978 0.8607 0.044 Uiso 1 1 calc R
H5B H 0.3850 0.4245 0.7923 0.044 Uiso 1 1 calc R
C6 C 0.2860(3) 0.29997(18) 0.79583(13) 0.0447(7) Uani 1 1 d .
H6A H 0.3199 0.2777 0.7557 0.054 Uiso 1 1 calc R
H6B H 0.1990 0.3275 0.7887 0.054 Uiso 1 1 calc R
C7 C 0.2745(3) 0.21898(18) 0.84060(12) 0.0436(7) Uani 1 1 d .
H7A H 0.2169 0.1709 0.8228 0.052 Uiso 1 1 calc R
H7B H 0.2354 0.2406 0.8798 0.052 Uiso 1 1 calc R
C8 C 0.4087(2) 0.17774(17) 0.85321(11) 0.0338(6) Uani 1 1 d .
H8A H 0.4447 0.1525 0.8143 0.041 Uiso 1 1 calc R
H8B H 0.4000 0.1259 0.8828 0.041 Uiso 1 1 calc R
C9 C 0.5030(2) 0.24967(15) 0.87945(10) 0.0258(5) Uani 1 1 d .
H9 H 0.4648 0.2727 0.9190 0.031 Uiso 1 1 calc R
C10 C 0.6839(3) 0.14784(16) 0.84542(12) 0.0410(7) Uani 1 1 d .
H10A H 0.7774 0.1374 0.8510 0.062 Uiso 1 1 calc R
H10B H 0.6682 0.1755 0.8048 0.062 Uiso 1 1 calc R
H10C H 0.6376 0.0886 0.8483 0.062 Uiso 1 1 calc R
C11 C 0.6335(3) 0.16247(18) 0.95448(12) 0.0413(7) Uani 1 1 d .
H11A H 0.5693 0.1114 0.9524 0.050 Uiso 1 1 calc R
H11B H 0.6046 0.2061 0.9870 0.050 Uiso 1 1 calc R
C12 C 0.7657(3) 0.12287(18) 0.97227(14) 0.0554(8) Uani 1 1 d .
H12A H 0.7868 0.0708 0.9451 0.083 Uiso 1 1 calc R
H12B H 0.7629 0.1013 1.0151 0.083 Uiso 1 1 calc R
H12C H 0.8323 0.1710 0.9681 0.083 Uiso 1 1 calc R
C13 C 0.7759(3) 0.61845(17) 0.03812(12) 0.0477(8) Uani 1 1 d .
H13A H 0.7824 0.5507 0.0365 0.072 Uiso 1 1 calc R
H13B H 0.8438 0.6459 0.0122 0.072 Uiso 1 1 calc R
H13C H 0.6902 0.6378 0.0230 0.072 Uiso 1 1 calc R
C14 C 0.9086(3) 0.60483(19) 0.13102(15) 0.0516(8) Uani 1 1 d .
H14A H 0.8934 0.5371 0.1327 0.062 Uiso 1 1 calc R
H14B H 0.9184 0.6273 0.1739 0.062 Uiso 1 1 calc R
C15 C 1.0349(3) 0.6232(2) 0.09603(17) 0.0670(10) Uani 1 1 d .
H15A H 1.0317 0.5920 0.0559 0.101 Uiso 1 1 calc R
H15B H 1.1085 0.5993 0.1199 0.101 Uiso 1 1 calc R
H15C H 1.0454 0.6900 0.0898 0.101 Uiso 1 1 calc R
C16 C 0.6741(2) 0.63289(16) 0.14188(11) 0.0326(6) Uani 1 1 d .
H16 H 0.6997 0.6444 0.1857 0.039 Uiso 1 1 calc R
C17 C 0.6248(3) 0.53288(18) 0.13822(15) 0.0520(8) Uani 1 1 d .
H17A H 0.6021 0.5180 0.0949 0.062 Uiso 1 1 calc R
H17B H 0.6949 0.4901 0.1514 0.062 Uiso 1 1 calc R
C18 C 0.5059(3) 0.5185(2) 0.17904(15) 0.0556(8) Uani 1 1 d .
H18A H 0.4758 0.4535 0.1758 0.067 Uiso 1 1 calc R
H18B H 0.5289 0.5308 0.2226 0.067 Uiso 1 1 calc R
C19 C 0.3985(3) 0.5833(2) 0.15902(13) 0.0493(8) Uani 1 1 d .
H19A H 0.3208 0.5737 0.1853 0.059 Uiso 1 1 calc R
H19B H 0.3740 0.5700 0.1157 0.059 Uiso 1 1 calc R
C20 C 0.4447(2) 0.68415(19) 0.16462(12) 0.0395(7) Uani 1 1 d .
H20A H 0.3744 0.7261 0.1507 0.047 Uiso 1 1 calc R
H20B H 0.4632 0.6982 0.2085 0.047 Uiso 1 1 calc R
C21 C 0.5670(2) 0.70214(16) 0.12617(11) 0.0288(5) Uani 1 1 d .
H21 H 0.5430 0.6915 0.0820 0.035 Uiso 1 1 calc R
C22 C 0.6074(3) 0.83859(18) 0.19456(11) 0.0384(6) Uani 1 1 d .
H22A H 0.5158 0.8495 0.2049 0.058 Uiso 1 1 calc R
H22B H 0.6554 0.8972 0.1968 0.058 Uiso 1 1 calc R
H22C H 0.6448 0.7942 0.2238 0.058 Uiso 1 1 calc R
C23 C 0.5418(3) 0.86050(17) 0.08723(12) 0.0410(7) Uani 1 1 d .
H23A H 0.4479 0.8563 0.0972 0.049 Uiso 1 1 calc R
H23B H 0.5540 0.8372 0.0446 0.049 Uiso 1 1 calc R
C24 C 0.5843(3) 0.96240(19) 0.09015(16) 0.0633(10) Uani 1 1 d .
H24A H 0.5710 0.9861 0.1321 0.095 Uiso 1 1 calc R
H24B H 0.5324 0.9989 0.0610 0.095 Uiso 1 1 calc R
H24C H 0.6766 0.9672 0.0792 0.095 Uiso 1 1 calc R
Cl1 Cl 0.92423(7) 0.31402(5) 0.83416(3) 0.05057(19) Uani 1 1 d .
Cl2 Cl 0.79670(8) 0.37133(4) 0.99425(3) 0.0516(2) Uani 1 1 d .
Cl3 Cl 0.93773(7) 0.82959(5) 0.18564(3) 0.04674(18) Uani 1 1 d .
Cl4 Cl 0.86244(7) 0.85091(5) 0.01383(3) 0.04293(17) Uani 1 1 d .
N1 N 0.60597(19) 0.40488(12) 0.86058(9) 0.0266(5) Uani 1 1 d .
N2 N 0.63593(18) 0.21158(12) 0.89421(9) 0.0275(4) Uani 1 1 d .
N3 N 0.79287(19) 0.65015(11) 0.10285(10) 0.0326(5) Uani 1 1 d .
N4 N 0.61665(19) 0.80046(13) 0.13083(9) 0.0291(5) Uani 1 1 d .
Zn1 Zn 0.75749(3) 0.327366(17) 0.898371(13) 0.02909(7) Uani 1 1 d .
Zn2 Zn 0.81293(3) 0.793043(17) 0.105299(13) 0.02799(7) Uani 1 1 d .

loop_
_atom_site_aniso_label
_atom_site_aniso_U_11
_atom_site_aniso_U_22
_atom_site_aniso_U_33
_atom_site_aniso_U_23
_atom_site_aniso_U_13
_atom_site_aniso_U_12
C1 0.0323(16) 0.0349(13) 0.0398(16) -0.0063(12) -0.0027(12) 0.0069(12)
C2 0.0301(16) 0.0339(13) 0.0420(15) 0.0057(12) -0.0020(13) -0.0026(12)
C3 0.0392(17) 0.0386(14) 0.073(2) 0.0088(14) -0.0038(17) -0.0078(15)
C4 0.0232(13) 0.0291(12) 0.0282(12) -0.0002(10) -0.0006(10) -0.0009(11)
C5 0.0236(14) 0.0420(14) 0.0444(16) 0.0077(12) -0.0060(13) 0.0001(12)
C6 0.0271(16) 0.0538(16) 0.0534(17) 0.0087(14) -0.0125(13) -0.0024(13)
C7 0.0288(16) 0.0481(15) 0.0541(17) 0.0039(14) -0.0081(13) -0.0120(13)
C8 0.0328(15) 0.0321(13) 0.0365(14) -0.0002(12) 0.0007(12) -0.0074(12)
C9 0.0223(13) 0.0290(12) 0.0261(13) -0.0009(10) 0.0016(10) -0.0005(10)
C10 0.0363(16) 0.0364(14) 0.0503(16) -0.0116(12) -0.0002(14) 0.0057(13)
C11 0.0423(17) 0.0400(15) 0.0416(16) 0.0122(13) -0.0101(13) -0.0058(14)
C12 0.054(2) 0.0471(16) 0.065(2) 0.0163(14) -0.0186(17) 0.0036(16)
C13 0.056(2) 0.0362(14) 0.0503(17) -0.0140(12) 0.0115(15) -0.0035(14)
C14 0.0354(18) 0.0411(16) 0.078(2) 0.0194(15) 0.0053(16) 0.0104(13)
C15 0.042(2) 0.070(2) 0.090(3) 0.015(2) 0.005(2) 0.0190(17)
C16 0.0302(15) 0.0302(12) 0.0373(14) 0.0047(11) 0.0020(12) -0.0036(12)
C17 0.050(2) 0.0334(14) 0.073(2) 0.0058(14) 0.0060(17) -0.0073(14)
C18 0.054(2) 0.0467(17) 0.066(2) 0.0116(16) -0.0008(18) -0.0220(16)
C19 0.0410(19) 0.0599(18) 0.0470(18) 0.0000(15) 0.0024(15) -0.0209(15)
C20 0.0232(14) 0.0565(18) 0.0387(15) 0.0005(13) 0.0010(12) -0.0089(13)
C21 0.0257(13) 0.0329(13) 0.0279(12) -0.0026(11) -0.0011(11) -0.0059(11)
C22 0.0356(16) 0.0439(15) 0.0357(15) -0.0101(13) 0.0050(12) -0.0002(13)
C23 0.0350(16) 0.0399(15) 0.0481(17) 0.0078(12) -0.0030(13) 0.0098(13)
C24 0.059(2) 0.0491(18) 0.082(3) 0.0146(17) 0.0134(19) 0.0143(16)
Cl1 0.0302(4) 0.0581(5) 0.0634(5) -0.0065(4) 0.0141(3) 0.0000(3)
Cl2 0.0668(5) 0.0478(4) 0.0402(4) -0.0103(3) -0.0211(4) 0.0083(4)
Cl3 0.0411(4) 0.0629(4) 0.0362(4) 0.0077(3) -0.0090(3) -0.0195(4)
Cl4 0.0517(4) 0.0451(4) 0.0319(3) 0.0067(3) 0.0095(3) 0.0011(3)
N1 0.0240(11) 0.0240(10) 0.0318(11) -0.0018(8) -0.0004(9) -0.0009(8)
N2 0.0223(10) 0.0285(9) 0.0318(10) 0.0004(10) -0.0012(10) 0.0023(8)
N3 0.0284(12) 0.0280(9) 0.0413(11) 0.0031(10) 0.0050(11) 0.0042(8)
N4 0.0262(11) 0.0304(10) 0.0308(11) 0.0017(9) -0.0012(9) 0.0006(9)
Zn1 0.02290(15) 0.03134(13) 0.03304(14) -0.00282(13) -0.00310(14) 0.00172(12)
Zn2 0.02681(15) 0.02849(13) 0.02867(14) 0.00250(13) 0.00110(14) -0.00232(12)

loop_
_atom_type_symbol
_atom_type_description
_atom_type_scat_dispersion_real
_atom_type_scat_dispersion_imag
_atom_type_scat_source
C C 0.0033 0.0016 'International Tables Vol C Tables 4.2.6.8 and 6.1.1.4'
Cl Cl 0.1484 0.1585 'International Tables Vol C Tables 4.2.6.8 and 6.1.1.4'
Zn Zn 0.2839 1.4301 'International Tables Vol C Tables 4.2.6.8 and 6.1.1.4'
N N 0.0061 0.0033 'International Tables Vol C Tables 4.2.6.8 and 6.1.1.4'
H H 0.0000 0.0000 'International Tables Vol C Tables 4.2.6.8 and 6.1.1.4'

loop_
_geom_angle_atom_site_label_1
_geom_angle_atom_site_label_2
_geom_angle_atom_site_label_3
_geom_angle
N1 C1 H1A 109.5
N1 C1 H1B 109.5
H1A C1 H1B 109.5
N1 C1 H1C 109.5
H1A C1 H1C 109.5
H1B C1 H1C 109.5
N1 C2 C3 113.6(2)
N1 C2 H2A 108.8
C3 C2 H2A 108.8
N1 C2 H2B 108.8
C3 C2 H2B 108.8
H2A C2 H2B 107.7
C2 C3 H3A 109.5
C2 C3 H3B 109.5
H3A C3 H3B 109.5
C2 C3 H3C 109.5
H3A C3 H3C 109.5
H3B C3 H3C 109.5
N1 C4 C5 112.99(18)
N1 C4 C9 110.91(18)
C5 C4 C9 110.5(2)
N1 C4 H4 107.4
C5 C4 H4 107.4
C9 C4 H4 107.4
C6 C5 C4 112.0(2)
C6 C5 H5A 109.2
C4 C5 H5A 109.2
C6 C5 H5B 109.2
C4 C5 H5B 109.2
H5A C5 H5B 107.9
C5 C6 C7 109.9(2)
C5 C6 H6A 109.7
C7 C6 H6A 109.7
C5 C6 H6B 109.7
C7 C6 H6B 109.7
H6A C6 H6B 108.2
C6 C7 C8 110.1(2)
C6 C7 H7A 109.6
C8 C7 H7A 109.6
C6 C7 H7B 109.6
C8 C7 H7B 109.6
H7A C7 H7B 108.2
C7 C8 C9 112.0(2)
C7 C8 H8A 109.2
C9 C8 H8A 109.2
C7 C8 H8B 109.2
C9 C8 H8B 109.2
H8A C8 H8B 107.9
N2 C9 C8 113.94(18)
N2 C9 C4 110.98(19)
C8 C9 C4 110.09(19)
N2 C9 H9 107.2
C8 C9 H9 107.2
C4 C9 H9 107.2
N2 C10 H10A 109.5
N2 C10 H10B 109.5
H10A C10 H10B 109.5
N2 C10 H10C 109.5
H10A C10 H10C 109.5
H10B C10 H10C 109.5
N2 C11 C12 112.7(2)
N2 C11 H11A 109.0
C12 C11 H11A 109.0
N2 C11 H11B 109.0
C12 C11 H11B 109.0
H11A C11 H11B 107.8
C11 C12 H12A 109.5
C11 C12 H12B 109.5
H12A C12 H12B 109.5
C11 C12 H12C 109.5
H12A C12 H12C 109.5
H12B C12 H12C 109.5
N3 C13 H13A 109.5
N3 C13 H13B 109.5
H13A C13 H13B 109.5
N3 C13 H13C 109.5
H13A C13 H13C 109.5
H13B C13 H13C 109.5
N3 C14 C15 113.5(2)
N3 C14 H14A 108.9
C15 C14 H14A 108.9
N3 C14 H14B 108.9
C15 C14 H14B 108.9
H14A C14 H14B 107.7
C14 C15 H15A 109.5
C14 C15 H15B 109.5
H15A C15 H15B 109.5
C14 C15 H15C 109.5
H15A C15 H15C 109.5
H15B C15 H15C 109.5
N3 C16 C21 110.55(18)
N3 C16 C17 113.3(2)
C21 C16 C17 111.5(2)
N3 C16 H16 107.0
C21 C16 H16 107.0
C17 C16 H16 107.0
C18 C17 C16 111.3(2)
C18 C17 H17A 109.4
C16 C17 H17A 109.4
C18 C17 H17B 109.4
C16 C17 H17B 109.4
H17A C17 H17B 108.0
C19 C18 C17 109.6(2)
C19 C18 H18A 109.8
C17 C18 H18A 109.8
C19 C18 H18B 109.8
C17 C18 H18B 109.8
H18A C18 H18B 108.2
C18 C19 C20 109.8(2)
C18 C19 H19A 109.7
C20 C19 H19A 109.7
C18 C19 H19B 109.7
C20 C19 H19B 109.7
H19A C19 H19B 108.2
C21 C20 C19 111.8(2)
C21 C20 H20A 109.3
C19 C20 H20A 109.3
C21 C20 H20B 109.3
C19 C20 H20B 109.3
H20A C20 H20B 107.9
N4 C21 C16 110.91(19)
N4 C21 C20 113.58(19)
C16 C21 C20 111.10(19)
N4 C21 H21 107.0
C16 C21 H21 107.0
C20 C21 H21 107.0
N4 C22 H22A 109.5
N4 C22 H22B 109.5
H22A C22 H22B 109.5
N4 C22 H22C 109.5
H22A C22 H22C 109.5
H22B C22 H22C 109.5
N4 C23 C24 112.5(2)
N4 C23 H23A 109.1
C24 C23 H23A 109.1
N4 C23 H23B 109.1
C24 C23 H23B 109.1
H23A C23 H23B 107.8
C23 C24 H24A 109.5
C23 C24 H24B 109.5
H24A C24 H24B 109.5
C23 C24 H24C 109.5
H24A C24 H24C 109.5
H24B C24 H24C 109.5
C1 N1 C2 110.05(18)
C1 N1 C4 112.46(18)
C2 N1 C4 109.29(18)
C1 N1 Zn1 109.28(14)
C2 N1 Zn1 111.35(15)
C4 N1 Zn1 104.30(13)
C10 N2 C11 109.62(19)
C10 N2 C9 112.05(18)
C11 N2 C9 110.20(19)
C10 N2 Zn1 109.14(14)
C11 N2 Zn1 110.72(15)
C9 N2 Zn1 105.04(12)
C13 N3 C14 110.2(2)
C13 N3 C16 112.6(2)
C14 N3 C16 110.15(19)
C13 N3 Zn2 110.00(14)
C14 N3 Zn2 110.32(16)
C16 N3 Zn2 103.34(13)
C22 N4 C23 109.81(19)
C22 N4 C21 112.79(18)
C23 N4 C21 109.16(19)
C22 N4 Zn2 108.99(15)
C23 N4 Zn2 110.99(15)
C21 N4 Zn2 105.03(13)
N1 Zn1 N2 88.03(7)
N1 Zn1 Cl2 110.58(6)
N2 Zn1 Cl2 112.30(6)
N1 Zn1 Cl1 112.18(6)
N2 Zn1 Cl1 111.47(6)
Cl2 Zn1 Cl1 118.33(3)
N3 Zn2 N4 87.81(8)
N3 Zn2 Cl4 112.07(6)
N4 Zn2 Cl4 116.06(6)
N3 Zn2 Cl3 108.24(6)
N4 Zn2 Cl3 109.64(6)
Cl4 Zn2 Cl3 118.64(3)

loop_
_geom_bond_atom_site_label_1
_geom_bond_atom_site_label_2
_geom_bond_distance
C1 N1 1.490(3)
C1 H1A 0.9800
C1 H1B 0.9800
C1 H1C 0.9800
C2 N1 1.498(3)
C2 C3 1.518(3)
C2 H2A 0.9900
C2 H2B 0.9900
C3 H3A 0.9800
C3 H3B 0.9800
C3 H3C 0.9800
C4 N1 1.510(3)
C4 C5 1.536(3)
C4 C9 1.538(3)
C4 H4 1.0000
C5 C6 1.517(3)
C5 H5A 0.9900
C5 H5B 0.9900
C6 C7 1.523(3)
C6 H6A 0.9900
C6 H6B 0.9900
C7 C8 1.526(3)
C7 H7A 0.9900
C7 H7B 0.9900
C8 C9 1.530(3)
C8 H8A 0.9900
C8 H8B 0.9900
C9 N2 1.507(3)
C9 H9 1.0000
C10 N2 1.485(3)
C10 H10A 0.9800
C10 H10B 0.9800
C10 H10C 0.9800
C11 N2 1.486(3)
C11 C12 1.523(4)
C11 H11A 0.9900
C11 H11B 0.9900
C12 H12A 0.9800
C12 H12B 0.9800
C12 H12C 0.9800
C13 N3 1.486(3)
C13 H13A 0.9800
C13 H13B 0.9800
C13 H13C 0.9800
C14 N3 1.488(3)
C14 C15 1.526(4)
C14 H14A 0.9900
C14 H14B 0.9900
C15 H15A 0.9800
C15 H15B 0.9800
C15 H15C 0.9800
C16 N3 1.505(3)
C16 C21 1.525(3)
C16 C17 1.532(3)
C16 H16 1.0000
C17 C18 1.522(4)
C17 H17A 0.9900
C17 H17B 0.9900
C18 C19 1.510(4)
C18 H18A 0.9900
C18 H18B 0.9900
C19 C20 1.535(4)
C19 H19A 0.9900
C19 H19B 0.9900
C20 C21 1.530(3)
C20 H20A 0.9900
C20 H20B 0.9900
C21 N4 1.511(3)
C21 H21 1.0000
C22 N4 1.490(3)
C22 H22A 0.9800
C22 H22B 0.9800
C22 H22C 0.9800
C23 N4 1.495(3)
C23 C24 1.535(4)
C23 H23A 0.9900
C23 H23B 0.9900
C24 H24A 0.9800
C24 H24B 0.9800
C24 H24C 0.9800
Cl1 Zn1 2.2155(7)
Cl2 Zn1 2.2093(7)
Cl3 Zn2 2.2256(7)
Cl4 Zn2 2.2100(7)
N1 Zn1 2.0845(19)
N2 Zn1 2.0880(18)
N3 Zn2 2.0729(17)
N4 Zn2 2.094(2)
